data_2011511
loop_
_publ_author_name
'Bilton, Clair'
'Howard, Judith A. K.'
'Madhavi, N. N. Laxmi'
'Desiraju, Gautam R.'
'Allen, Frank H.'

_publ_section_title
;
 4-Ethynyl-4-hydroxycyclohexan-1-one and
 4-ethynyl-4-hydroxy-2,3,5,6-tetramethylcyclohexa-2,5-dien-1-one
;
_journal_issue 11
_journal_name_full 'Acta Crystallographica Section C'
_journal_page_first 1356
_journal_page_last 1358
_journal_paper_doi 10.1107/S0108270100011355
_journal_volume 56
_journal_year 2000
_chemical_formula_sum 'C12 H14 O2'
_chemical_formula_weight 190.23
_chemical_name_systematic
;
4-ethynyl-4-hydroxy-2,3,4,5-tetramethylcyclohexa-2,5-diene-1-one
;
_space_group_IT_number 14
_symmetry_cell_setting monoclinic
_symmetry_space_group_name_Hall '-P 2ybc'
_symmetry_space_group_name_H-M 'P 1 21/c 1'
_cell_angle_alpha 90.00
_cell_angle_beta 93.56(3)
_cell_angle_gamma 90.00
_cell_formula_units_Z 8
_cell_length_a 9.020(2)
_cell_length_b 14.010(3)
_cell_length_c 16.612(3)
_cell_measurement_reflns_used 999
_cell_measurement_temperature 150
_cell_measurement_theta_max 24.00
_cell_measurement_theta_min 5.13
_cell_volume 2095.2(8)
_computing_cell_refinement SMART
_computing_data_collection 'SMART (Bruker, 1999)'
_computing_data_reduction 'SAINT (Bruker, 1999)'
_computing_molecular_graphics SHELXL97
_computing_publication_material SHELXL97
_computing_structure_refinement 'SHELXL97 (Sheldrick, 1997)'
_computing_structure_solution 'SHELXS97 (Sheldrick, 1997)'
_diffrn_ambient_temperature 150
_diffrn_detector_area_resol_mean 'not relevant'
_diffrn_measured_fraction_theta_full .997
_diffrn_measured_fraction_theta_max .997
_diffrn_measurement_device_type 'Bruker SMART CCD'
_diffrn_measurement_method '\w scans'
_diffrn_radiation_monochromator graphite
_diffrn_radiation_source 'fine-focus sealed tube'
_diffrn_radiation_type MoK\a
_diffrn_radiation_wavelength .71073
_diffrn_reflns_av_R_equivalents .050
_diffrn_reflns_av_sigmaI/netI .052
_diffrn_reflns_limit_h_max 11
_diffrn_reflns_limit_h_min -11
_diffrn_reflns_limit_k_max 17
_diffrn_reflns_limit_k_min -18
_diffrn_reflns_limit_l_max 21
_diffrn_reflns_limit_l_min -21
_diffrn_reflns_number 14728
_diffrn_reflns_theta_full 27.49
_diffrn_reflns_theta_max 27.49
_diffrn_reflns_theta_min 1.90
_exptl_absorpt_coefficient_mu .081
_exptl_absorpt_correction_T_max 1.000
_exptl_absorpt_correction_T_min .802
_exptl_absorpt_correction_type multi-scan
_exptl_absorpt_process_details '(SADABS; Sheldrick, 1996)'
_exptl_crystal_colour colourless
_exptl_crystal_density_diffrn 1.206
_exptl_crystal_density_method 'not measured'
_exptl_crystal_description block
_exptl_crystal_F_000 816
_exptl_crystal_size_max .35
_exptl_crystal_size_mid .25
_exptl_crystal_size_min .20
_refine_diff_density_max .29
_refine_diff_density_min -.21
_refine_ls_extinction_method none
_refine_ls_goodness_of_fit_ref 1.01
_refine_ls_hydrogen_treatment mixed
_refine_ls_matrix_type full
_refine_ls_number_parameters 329
_refine_ls_number_reflns 4796
_refine_ls_number_restraints 0
_refine_ls_restrained_S_all 1.01
_refine_ls_R_factor_all .093
_refine_ls_R_factor_gt .052
_refine_ls_shift/su_max <0.001
_refine_ls_shift/su_mean .000
_refine_ls_structure_factor_coef Fsqd
_refine_ls_weighting_details 'calc w = 1/[\s^2^(Fo^2^)+(0.0752P)^2^+0.3548P] where P=(Fo^2^+2Fc^2^)/3'
_refine_ls_weighting_scheme calc
_refine_ls_wR_factor_ref .145
_reflns_number_gt 3037
_reflns_number_total 4796
_reflns_threshold_expression I>2\s(I)
_cod_data_source_file gd1109.cif
_cod_data_source_block II
_cod_original_cell_volume 2095.2(7)
_cod_original_sg_symbol_H-M 'P 21/c'
_cod_database_code 2011511
_cod_database_fobs_code 2011511

loop_
_symmetry_equiv_pos_as_xyz
'x, y, z'
'-x, y+1/2, -z+1/2'
'-x, -y, -z'
'x, -y-1/2, z-1/2'

loop_
_atom_site_label
_atom_site_fract_x
_atom_site_fract_y
_atom_site_fract_z
_atom_site_U_iso_or_equiv
_atom_site_adp_type
_atom_site_calc_flag
_atom_site_refinement_flags
_atom_site_occupancy
_atom_site_disorder_assembly
_atom_site_disorder_group
_atom_site_type_symbol
C1 .4469(3) .18776(17) .29582(14) .0412(6) Uani d . 1 . . C
H1 .447(3) .214(2) .3473(19) .077(9) Uiso d . 1 . . H
C2 .4521(2) .15847(14) .22992(12) .0315(5) Uani d . 1 . . C
C3 .4614(2) .12292(12) .14593(11) .0245(4) Uani d . 1 . . C
O1 .45510(16) .20655(9) .09553(9) .0315(3) Uani d . 1 . . O
H1A .470(3) .190(2) .0491(18) .062(9) Uiso d . 1 . . H
C4 .3264(2) .06088(14) .12465(11) .0275(4) Uani d . 1 . . C
C5 .1791(3) .10929(19) .13290(16) .0393(5) Uani d . 1 . . C
H5A .115(3) .096(2) .0844(18) .067(9) Uiso d . 1 . . H
H5B .126(3) .085(2) .180(2) .083(10) Uiso d . 1 . . H
H5C .190(3) .179(2) .1393(17) .066(8) Uiso d . 1 . . H
C6 .3409(2) -.02932(14) .09933(11) .0277(4) Uani d . 1 . . C
C7 .2113(3) -.09396(18) .07707(16) .0472(6) Uani d . 1 . . C
H7A .2235 -.1531 .1059 .094(11) Uiso calc R 1 . . H
H7B .2069 -.1062 .0201 .103(12) Uiso calc R 1 . . H
H7C .1209 -.0637 .0910 .114(13) Uiso calc R 1 . . H
C8 .4884(2) -.07056(13) .09038(11) .0264(4) Uani d . 1 . . C
O2 .50047(17) -.15168(9) .06234(8) .0347(4) Uani d . 1 . . O
C9 .6232(2) -.01494(13) .11358(11) .0267(4) Uani d . 1 . . C
C10 .7680(3) -.06559(19) .10501(17) .0414(6) Uani d . 1 . . C
H10A .780(4) -.083(2) .050(2) .087(10) Uiso d . 1 . . H
H10B .845(4) -.034(2) .1294(19) .080(10) Uiso d . 1 . . H
H10C .765(4) -.130(3) .128(2) .097(12) Uiso d . 1 . . H
C11 .6119(2) .07511(13) .13995(11) .0267(4) Uani d . 1 . . C
C12 .7428(2) .13775(16) .16262(15) .0417(6) Uani d . 1 . . C
H12A .7087 .1972 .1835 .101(12) Uiso calc R 1 . . H
H12B .7973 .1497 .1158 .143(17) Uiso calc R 1 . . H
H12C .8061 .1065 .2031 .136(16) Uiso calc R 1 . . H
C21 -.0034(2) .27725(15) .27480(13) .0341(5) Uani d . 1 . . C
H21 -.007(3) .2317(17) .3176(15) .049(7) Uiso d . 1 . . H
C22 -.0059(2) .33843(13) .22580(11) .0262(4) Uani d . 1 . . C
C23 -.0118(2) .41234(12) .16210(11) .0233(4) Uani d . 1 . . C
O21 .00239(16) .50329(9) .20260(8) .0297(3) Uani d . 1 . . O
H21A .013(3) .544(2) .1624(17) .063(8) Uiso d . 1 . . H
C24 -.1634(2) .40601(13) .11764(11) .0249(4) Uani d . 1 . . C
C25 -.2928(3) .42295(18) .16894(15) .0359(5) Uani d . 1 . . C
H25A -.347(3) .478(2) .1522(19) .077(9) Uiso d . 1 . . H
H25B -.364(4) .367(2) .160(2) .091(11) Uiso d . 1 . . H
H25C -.263(3) .428(2) .222(2) .072(9) Uiso d . 1 . . H
C26 -.1790(2) .38688(12) .03851(11) .0254(4) Uani d . 1 . . C
C27 -.3273(2) .37967(17) -.00778(14) .0387(5) Uani d . 1 . . C
H27A -.3825 .4374 -.0009 .134(16) Uiso calc R 1 . . H
H27B -.3816 .3266 .0120 .17(2) Uiso calc R 1 . . H
H27C -.3126 .3705 -.0640 .157(18) Uiso calc R 1 . . H
C28 -.0462(2) .37392(12) -.00783(11) .0250(4) Uani d . 1 . . C
O22 -.06202(17) .36239(9) -.08191(8) .0338(4) Uani d . 1 . . O
C29 .1033(2) .37620(12) .03273(11) .0252(4) Uani d . 1 . . C
C30 .2294(3) .35622(17) -.02003(14) .0350(5) Uani d . 1 . . C
H30A .229(3) .291(2) -.0441(19) .087(10) Uiso d . 1 . . H
H30B .322(4) .359(2) .008(2) .076(10) Uiso d . 1 . . H
H30C .225(3) .395(2) -.0673(18) .065(8) Uiso d . 1 . . H
C31 .1215(2) .39679(12) .11152(11) .0236(4) Uani d . 1 . . C
C32 .2695(2) .40597(16) .15749(13) .0338(5) Uani d . 1 . . C
H32A .3022 .4711 .1560 .122(14) Uiso calc R 1 . . H
H32B .3405 .3657 .1334 .138(16) Uiso calc R 1 . . H
H32C .2602 .3870 .2125 .150(17) Uiso calc R 1 . . H

loop_
_atom_site_aniso_label
_atom_site_aniso_U_11
_atom_site_aniso_U_22
_atom_site_aniso_U_33
_atom_site_aniso_U_12
_atom_site_aniso_U_13
_atom_site_aniso_U_23
C1 .0584(15) .0385(13) .0272(11) -.0011(11) .0055(11) -.0050(9)
C2 .0390(12) .0254(10) .0301(11) .0007(9) .0033(9) .0004(8)
C3 .0316(10) .0197(9) .0224(9) .0021(8) .0024(8) .0010(7)
O1 .0456(9) .0230(7) .0262(8) .0056(6) .0050(7) .0029(6)
C4 .0291(10) .0324(10) .0213(9) .0004(8) .0038(8) .0014(8)
C5 .0288(12) .0474(15) .0424(14) .0064(10) .0074(10) -.0049(11)
C6 .0310(10) .0301(10) .0223(9) -.0051(8) .0038(8) .0013(8)
C7 .0486(14) .0454(14) .0484(15) -.0196(12) .0100(12) -.0075(12)
C8 .0415(11) .0212(9) .0166(8) .0003(8) .0035(8) .0045(7)
O2 .0567(9) .0217(7) .0263(7) .0019(6) .0064(7) -.0008(6)
C9 .0314(10) .0282(10) .0203(9) .0060(8) .0003(8) .0034(7)
C10 .0382(13) .0413(14) .0439(14) .0159(11) -.0052(11) -.0045(11)
C11 .0303(10) .0265(10) .0229(9) .0017(8) -.0011(8) .0021(7)
C12 .0330(12) .0379(13) .0533(15) -.0053(10) -.0034(11) -.0078(11)
C21 .0465(13) .0291(11) .0265(10) -.0066(9) .0007(9) .0036(9)
C22 .0301(10) .0273(10) .0212(9) -.0018(8) .0015(8) -.0027(8)
C23 .0295(10) .0203(9) .0202(9) -.0010(7) .0029(8) -.0017(7)
O21 .0433(8) .0217(7) .0247(7) -.0025(6) .0061(6) -.0038(6)
C24 .0267(10) .0213(9) .0270(10) .0018(7) .0045(8) .0022(7)
C25 .0324(12) .0406(13) .0357(12) .0024(10) .0096(10) .0012(10)
C26 .0289(10) .0194(9) .0277(10) -.0020(7) -.0013(8) .0007(7)
C27 .0346(12) .0428(13) .0376(13) -.0048(10) -.0056(10) .0015(10)
C28 .0397(11) .0128(8) .0227(9) -.0003(7) .0037(8) -.0005(7)
O22 .0515(9) .0278(7) .0222(7) -.0012(6) .0020(6) -.0036(6)
C29 .0331(10) .0166(9) .0265(10) .0034(7) .0072(8) .0014(7)
C30 .0386(13) .0350(12) .0328(12) .0093(10) .0140(10) .0011(10)
C31 .0282(10) .0171(9) .0255(9) .0007(7) .0027(8) .0033(7)
C32 .0280(11) .0363(12) .0369(12) .0008(9) .0001(9) .0014(9)

loop_
_atom_type_symbol
_atom_type_description
_atom_type_scat_dispersion_real
_atom_type_scat_dispersion_imag
_atom_type_scat_source
C C .0033 .0016 'International Tables Vol C Tables 4.2.6.8 and 6.1.1.4'
H H .0000 .0000 'International Tables Vol C Tables 4.2.6.8 and 6.1.1.4'
O O .0106 .0060 'International Tables Vol C Tables 4.2.6.8 and 6.1.1.4'

loop_
_geom_angle_atom_site_label_1
_geom_angle_atom_site_label_2
_geom_angle_atom_site_label_3
_geom_angle
_geom_angle_publ_flag
C2 C1 H1 176.5(19) yes
C1 C2 C3 178.7(2) yes
O1 C3 C2 105.69(14) yes
O1 C3 C4 109.15(15) no
C2 C3 C4 108.55(16) no
O1 C3 C11 108.86(15) no
C2 C3 C11 108.10(16) no
C4 C3 C11 115.99(15) no
C3 O1 H1A 108(2) yes
C6 C4 C5 123.88(19) no
C6 C4 C3 121.27(17) no
C5 C4 C3 114.84(18) yes
C4 C5 H5A 108.7(16) no
C4 C5 H5B 112.3(18) no
H5A C5 H5B 107(2) no
C4 C5 H5C 111.8(16) no
H5A C5 H5C 109(2) no
H5B C5 H5C 108(2) no
C4 C6 C8 120.69(18) no
C4 C6 C7 123.61(19) no
C8 C6 C7 115.69(18) no
C6 C7 H7A 109.5 no
C6 C7 H7B 109.5 no
H7A C7 H7B 109.5 no
C6 C7 H7C 109.5 no
H7A C7 H7C 109.5 no
H7B C7 H7C 109.5 no
O2 C8 C6 120.14(18) no
O2 C8 C9 119.62(18) no
C6 C8 C9 120.24(16) no
C11 C9 C8 120.28(17) no
C11 C9 C10 124.0(2) no
C8 C9 C10 115.68(18) no
C9 C10 H10A 111(2) no
C9 C10 H10B 112(2) no
H10A C10 H10B 115(3) no
C9 C10 H10C 111(2) no
H10A C10 H10C 98(3) no
H10B C10 H10C 108(3) no
C9 C11 C12 123.91(18) no
C9 C11 C3 121.40(17) no
C12 C11 C3 114.65(17) no
C11 C12 H12A 109.5 no
C11 C12 H12B 109.5 no
H12A C12 H12B 109.5 no
C11 C12 H12C 109.5 no
H12A C12 H12C 109.5 no
H12B C12 H12C 109.5 no
C22 C21 H21 174.5(15) yes
C21 C22 C23 177.7(2) yes
O21 C23 C22 106.64(14) yes
O21 C23 C24 109.26(15) no
C22 C23 C24 107.37(15) no
O21 C23 C31 109.47(14) no
C22 C23 C31 107.46(15) no
C24 C23 C31 116.20(15) no
C23 O21 H21A 103.4(18) yes
C26 C24 C25 123.24(19) no
C26 C24 C23 121.76(17) no
C25 C24 C23 115.01(17) yes
C24 C25 H25A 111.3(18) no
C24 C25 H25B 107.4(19) no
H25A C25 H25B 106(3) no
C24 C25 H25C 111.8(19) no
H25A C25 H25C 110(3) no
H25B C25 H25C 110(3) no
C24 C26 C28 119.80(17) no
C24 C26 C27 123.42(18) no
C28 C26 C27 116.76(17) no
C26 C27 H27A 109.5 no
C26 C27 H27B 109.5 no
H27A C27 H27B 109.5 no
C26 C27 H27C 109.5 no
H27A C27 H27C 109.5 no
H27B C27 H27C 109.5 no
O22 C28 C29 120.22(17) no
O22 C28 C26 119.12(18) no
C29 C28 C26 120.66(16) no
C31 C29 C28 120.34(17) no
C31 C29 C30 123.93(19) no
C28 C29 C30 115.72(17) no
C29 C30 H30A 114.7(18) no
C29 C30 H30B 113(2) no
H30A C30 H30B 103(2) no
C29 C30 H30C 112.3(17) no
H30A C30 H30C 101(2) no
H30B C30 H30C 112(2) no
C29 C31 C32 124.46(18) no
C29 C31 C23 121.09(17) no
C32 C31 C23 114.45(16) no
C31 C32 H32A 109.5 no
C31 C32 H32B 109.5 no
H32A C32 H32B 109.5 no
C31 C32 H32C 109.5 no
H32A C32 H32C 109.5 no
H32B C32 H32C 109.5 no

loop_
_geom_bond_atom_site_label_1
_geom_bond_atom_site_label_2
_geom_bond_site_symmetry_2
_geom_bond_distance
_geom_bond_publ_flag
C1 C2 . 1.173(3) yes
C1 H1 . .93(3) yes
C2 C3 . 1.489(3) no
C3 O1 . 1.439(2) no
C3 C4 . 1.520(3) no
C3 C11 . 1.523(3) no
O1 H1A . .82(3) yes
C4 C6 . 1.341(3) no
C4 C5 . 1.505(3) yes
C5 H5A . .98(3) no
C5 H5B . 1.00(3) no
C5 H5C . .99(3) no
C6 C8 . 1.467(3) no
C6 C7 . 1.507(3) no
C7 H7A . .9600 no
C7 H7B . .9600 no
C7 H7C . .9600 no
C8 O2 . 1.236(2) yes
C8 C9 . 1.475(3) no
C9 C11 . 1.341(3) no
C9 C10 . 1.501(3) no
C10 H10A . .96(4) no
C10 H10B . .90(3) no
C10 H10C . .98(4) no
C11 C12 . 1.500(3) no
C12 H12A . .9600 no
C12 H12B . .9600 no
C12 H12C . .9600 no
C21 C22 . 1.181(3) yes
C21 H21 . .96(3) yes
C22 C23 . 1.479(3) no
C23 O21 . 1.443(2) no
C23 C24 . 1.516(3) no
C23 C31 . 1.524(3) no
O21 H21A . .89(3) yes
C24 C26 . 1.340(3) no
C24 C25 . 1.507(3) yes
C25 H25A . .95(3) no
C25 H25B . 1.02(4) no
C25 H25C . .91(3) no
C26 C28 . 1.475(3) no
C26 C27 . 1.504(3) no
C27 H27A . .9600 no
C27 H27B . .9600 no
C27 H27C . .9600 no
C28 O22 . 1.241(2) yes
C28 C29 . 1.470(3) no
C29 C31 . 1.340(3) no
C29 C30 . 1.504(3) no
C30 H30A . 1.00(3) no
C30 H30B . .93(3) no
C30 H30C . .96(3) no
C31 C32 . 1.502(3) no
C32 H32A . .9600 no
C32 H32B . .9600 no
C32 H32C . .9600 no

loop_
_geom_hbond_atom_site_label_D
_geom_hbond_atom_site_label_H
_geom_hbond_atom_site_label_A
_geom_hbond_site_symmetry_A
_geom_hbond_distance_DH
_geom_hbond_distance_HA
_geom_hbond_distance_DA
_geom_hbond_angle_DHA
_geom_hbond_publ_flag
O1 H1A O2 3_655 .82(3) 1.96(3) 2.786(2) 179(3) yes
O21 H21A O22 3_565 .89(3) 1.94(3) 2.826(2) 172(2) yes
C1 H1 O2 2_655 .93(3) 2.44(3) 3.271(3) 149(2) yes
C21 H21 O22 4_566 .96(3) 2.21(3) 3.151(3) 168(2) yes
C12 H12C O21 2_645 .96 2.68 3.634(3) 171.2 yes
C32 H32B O1 1 .96 2.55 3.447(3) 155.2 yes

loop_
_cod_related_entry_id
_cod_related_entry_database
_cod_related_entry_code
1 ChemSpider 30652308
